data_4326659
loop_
_publ_author_name
'Pei-Chin Lin'
'Hsing-Yin Chen'
'Po-Yu Chen'
'Ming-Hsi Chiang'
'Michael Y. Chiang'
'Ting-Shen Kuo'
'Sodio C. N. Hsu'

_publ_section_title
;
 Self-Assembly and Redox Modulation of the Cavity Size of an Unusual
 Rectangular Iron Thiolate Aryldiisocyanide Metallocyclophane
;
_journal_name_full 'Inorganic Chemistry'
_journal_page_first 10825
_journal_page_last 10834
_journal_paper_doi 10.1021/ic201380k
_journal_volume 50
_journal_year 2011
_chemical_formula_moiety 'C16 H20 F12 Fe2 O2 P2 S2'
_chemical_formula_sum 'C16 H20 F12 Fe2 O2 P2 S2'
_chemical_formula_weight 710.08
_chemical_name_systematic
;
 ?
;
_space_group_IT_number 14
_symmetry_cell_setting monoclinic
_symmetry_space_group_name_Hall '-P 2yn'
_symmetry_space_group_name_H-M 'P 1 21/n 1'
_atom_sites_solution_hydrogens geom
_atom_sites_solution_primary direct
_atom_sites_solution_secondary difmap
_audit_creation_method SHELXL-97
_cell_angle_alpha 90.00
_cell_angle_beta 90.0000(10)
_cell_angle_gamma 90.00
_cell_formula_units_Z 4
_cell_length_a 10.2360(2)
_cell_length_b 13.4940(4)
_cell_length_c 17.6290(4)
_cell_measurement_reflns_used 0
_cell_measurement_temperature 200(2)
_cell_measurement_theta_max 0
_cell_measurement_theta_min 0
_cell_volume 2435.00(10)
_computing_cell_refinement DENZO-SMN
_computing_data_collection 'NONIUS COLLECT'
_computing_data_reduction DENZO-SMN
_computing_molecular_graphics 'Ortep-3 for Windows (Farrugia, 1997)'
_computing_publication_material 'WinGX publication routines (Farrugia, 1999)'
_computing_structure_refinement 'SHELXL-97 (Sheldrick, 1997)'
_computing_structure_solution 'SHELXS-86 (Sheldrick, 1986)'
_diffrn_ambient_temperature 200(2)
_diffrn_measured_fraction_theta_full 0.981
_diffrn_measured_fraction_theta_max 0.981
_diffrn_measurement_device_type 'NONIUS KappaCCD'
_diffrn_measurement_method '\w scans'
_diffrn_radiation_monochromator graphite
_diffrn_radiation_source 'fine-focus sealed tube'
_diffrn_radiation_type MoK\a
_diffrn_radiation_wavelength 0.71073
_diffrn_reflns_av_R_equivalents 0.1016
_diffrn_reflns_av_sigmaI/netI 0.0753
_diffrn_reflns_limit_h_max 12
_diffrn_reflns_limit_h_min -12
_diffrn_reflns_limit_k_max 12
_diffrn_reflns_limit_k_min -16
_diffrn_reflns_limit_l_max 21
_diffrn_reflns_limit_l_min -16
_diffrn_reflns_number 14284
_diffrn_reflns_theta_full 25.45
_diffrn_reflns_theta_max 25.45
_diffrn_reflns_theta_min 2.30
_diffrn_standards_decay_% 0
_exptl_absorpt_coefficient_mu 1.601
_exptl_absorpt_correction_T_max 0.938
_exptl_absorpt_correction_T_min 0.532
_exptl_absorpt_correction_type multi-scan
_exptl_crystal_colour green
_exptl_crystal_density_diffrn 1.937
_exptl_crystal_description prism
_exptl_crystal_F_000 1416
_exptl_crystal_size_max 0.4
_exptl_crystal_size_mid 0.21
_exptl_crystal_size_min 0.04
_refine_diff_density_max 1.146
_refine_diff_density_min -1.189
_refine_diff_density_rms 0.271
_refine_ls_extinction_coef 0.0111(12)
_refine_ls_extinction_expression Fc^*^=kFc[1+0.001xFc^2^\l^3^/sin(2\q)]^-1/4^
_refine_ls_extinction_method SHELXL
_refine_ls_goodness_of_fit_ref 1.168
_refine_ls_hydrogen_treatment fixed
_refine_ls_matrix_type full
_refine_ls_number_parameters 320
_refine_ls_number_reflns 4431
_refine_ls_number_restraints 0
_refine_ls_restrained_S_all 1.168
_refine_ls_R_factor_all 0.0811
_refine_ls_R_factor_gt 0.0543
_refine_ls_shift/su_max 0.004
_refine_ls_shift/su_mean 0.000
_refine_ls_structure_factor_coef Fsqd
_refine_ls_weighting_details 'calc w=1/[\s^2^(Fo^2^)+(0.0905P)^2^+1.6131P] where P=(Fo^2^+2Fc^2^)/3'
_refine_ls_weighting_scheme calc
_refine_ls_wR_factor_gt 0.1397
_refine_ls_wR_factor_ref 0.1775
_reflns_number_gt 3346
_reflns_number_total 4431
_reflns_threshold_expression >2sigma(I)
_cod_data_source_file ic201380k_si_002_1.cif
_cod_data_source_block 1(2+)
_cod_original_sg_symbol_H-M 'P 21/n'
_cod_database_code 4326659

loop_
_symmetry_equiv_pos_as_xyz
'x, y, z'
'-x+1/2, y+1/2, -z+1/2'
'-x, -y, -z'
'x-1/2, -y-1/2, z-1/2'

loop_
_atom_site_label
_atom_site_type_symbol
_atom_site_fract_x
_atom_site_fract_y
_atom_site_fract_z
_atom_site_U_iso_or_equiv
_atom_site_adp_type
_atom_site_occupancy
_atom_site_symmetry_multiplicity
_atom_site_calc_flag
_atom_site_refinement_flags
C1 C 0.7664(5) 0.1589(4) 0.3160(3) 0.0307(12) Uani 1 1 d .
C2 C 0.9014(5) 0.1654(4) 0.5097(3) 0.0306(12) Uani 1 1 d .
C3 C 0.4591(6) 0.2592(5) 0.3608(4) 0.0492(17) Uani 1 1 d .
H3 H 0.3947 0.2215 0.3901 0.059 Uiso 1 1 calc R
C4 C 0.5146(6) 0.2310(5) 0.2919(4) 0.0424(15) Uani 1 1 d .
H4 H 0.4928 0.1710 0.2632 0.051 Uiso 1 1 calc R
C5 C 0.5992(6) 0.3068(5) 0.2675(3) 0.0420(15) Uani 1 1 d .
H5 H 0.6462 0.3089 0.2191 0.050 Uiso 1 1 calc R
C6 C 0.5973(6) 0.3820(4) 0.3225(3) 0.0435(15) Uani 1 1 d .
H6 H 0.6455 0.4447 0.3203 0.052 Uiso 1 1 calc R
C7 C 0.5128(6) 0.3519(5) 0.3810(3) 0.0460(16) Uani 1 1 d .
H7 H 0.4926 0.3897 0.4270 0.055 Uiso 1 1 calc R
C8 C 0.6936(6) 0.3855(4) 0.5515(3) 0.0411(15) Uani 1 1 d .
H8 H 0.6727 0.4451 0.5221 0.049 Uiso 1 1 calc R
C9 C 0.8138(6) 0.3626(4) 0.5840(3) 0.0430(15) Uani 1 1 d .
H9 H 0.8926 0.4036 0.5818 0.052 Uiso 1 1 calc R
C10 C 0.8009(6) 0.2733(5) 0.6235(3) 0.0392(14) Uani 1 1 d .
H10 H 0.8692 0.2410 0.6536 0.047 Uiso 1 1 calc R
C11 C 0.6741(6) 0.2407(4) 0.6156(3) 0.0365(14) Uani 1 1 d .
H11 H 0.6368 0.1810 0.6387 0.044 Uiso 1 1 calc R
C12 C 0.6070(6) 0.3093(5) 0.5711(3) 0.0426(15) Uani 1 1 d .
H12 H 0.5144 0.3059 0.5572 0.051 Uiso 1 1 calc R
C13 C 0.9944(5) 0.2840(5) 0.3712(3) 0.0372(13) Uani 1 1 d .
H13A H 1.0651 0.3023 0.4051 0.045 Uiso 1 1 calc R
H13B H 0.9919 0.2123 0.3675 0.045 Uiso 1 1 calc R
C14 C 1.0175(7) 0.3290(6) 0.2930(4) 0.0573(19) Uani 1 1 d .
H14A H 1.0990 0.3053 0.2731 0.086 Uiso 1 1 calc R
H14B H 1.0202 0.3999 0.2971 0.086 Uiso 1 1 calc R
H14C H 0.9477 0.3100 0.2596 0.086 Uiso 1 1 calc R
C15 C 0.7103(6) 0.0154(4) 0.4432(3) 0.0406(14) Uani 1 1 d .
H15A H 0.7951 0.0245 0.4196 0.049 Uiso 1 1 calc R
H15B H 0.7231 -0.0188 0.4910 0.049 Uiso 1 1 calc R
C16 C 0.6232(7) -0.0461(5) 0.3917(4) 0.0543(18) Uani 1 1 d .
H16A H 0.6634 -0.1093 0.3826 0.081 Uiso 1 1 calc R
H16B H 0.6112 -0.0121 0.3444 0.081 Uiso 1 1 calc R
H16C H 0.5399 -0.0558 0.4157 0.081 Uiso 1 1 calc R
Fe1 Fe 0.66809(7) 0.24524(5) 0.36856(4) 0.0250(3) Uani 1 1 d .
Fe2 Fe 0.76409(7) 0.24918(5) 0.50779(4) 0.0236(3) Uani 1 1 d .
S1 S 0.83989(12) 0.32972(9) 0.40855(7) 0.0279(3) Uani 1 1 d .
S2 S 0.63442(13) 0.13554(10) 0.46002(7) 0.0297(3) Uani 1 1 d .
P1 P 0.71897(14) 0.14592(11) 0.07785(8) 0.0328(4) Uani 1 1 d .
P2 P 0.19712(15) 0.02831(11) 0.29725(9) 0.0388(4) Uani 1 1 d .
F1 F 0.8076(3) 0.2062(3) 0.13646(18) 0.0444(8) Uani 1 1 d .
F2 F 0.6614(4) 0.0819(3) 0.1456(2) 0.0617(11) Uani 1 1 d .
F3 F 0.6316(4) 0.0848(3) 0.0199(2) 0.0592(11) Uani 1 1 d .
F4 F 0.7794(4) 0.2100(3) 0.0107(2) 0.0665(11) Uani 1 1 d .
F5 F 0.8347(3) 0.0673(3) 0.0675(2) 0.0564(10) Uani 1 1 d .
F6 F 0.6055(4) 0.2237(3) 0.0888(3) 0.0714(12) Uani 1 1 d .
F7 F 0.2866(5) -0.0091(5) 0.3640(3) 0.109(2) Uani 1 1 d .
F8 F 0.0703(5) 0.0175(4) 0.3476(3) 0.0980(17) Uani 1 1 d .
F9 F 0.1083(5) 0.0637(4) 0.2309(3) 0.0950(17) Uani 1 1 d .
F10 F 0.3240(4) 0.0413(4) 0.2477(3) 0.0815(14) Uani 1 1 d .
F11 F 0.1829(5) -0.0816(3) 0.2702(4) 0.1021(14) Uani 1 1 d .
F12 F 0.2137(5) 0.1385(3) 0.3235(4) 0.1021(14) Uani 1 1 d .
O1 O 0.8247(4) 0.1032(3) 0.2829(2) 0.0454(11) Uani 1 1 d .
O2 O 0.9867(4) 0.1122(3) 0.5114(2) 0.0438(10) Uani 1 1 d .

loop_
_atom_site_aniso_label
_atom_site_aniso_U_11
_atom_site_aniso_U_22
_atom_site_aniso_U_33
_atom_site_aniso_U_23
_atom_site_aniso_U_13
_atom_site_aniso_U_12
C1 0.031(3) 0.036(3) 0.026(3) 0.005(2) -0.002(2) -0.001(2)
C2 0.033(3) 0.032(3) 0.027(3) 0.001(2) -0.002(2) 0.000(3)
C3 0.023(3) 0.062(4) 0.063(4) 0.017(3) -0.003(3) 0.008(3)
C4 0.040(4) 0.038(3) 0.049(4) -0.002(3) -0.017(3) 0.002(3)
C5 0.048(4) 0.055(4) 0.023(3) 0.006(3) -0.007(3) 0.016(3)
C6 0.052(4) 0.029(3) 0.050(4) 0.010(3) -0.015(3) 0.009(3)
C7 0.048(4) 0.055(4) 0.036(3) -0.007(3) -0.005(3) 0.027(3)
C8 0.063(4) 0.032(3) 0.028(3) -0.004(2) 0.010(3) 0.019(3)
C9 0.053(4) 0.035(3) 0.041(3) -0.021(3) 0.010(3) -0.014(3)
C10 0.051(4) 0.048(3) 0.019(3) -0.007(2) -0.009(3) 0.013(3)
C11 0.050(4) 0.038(3) 0.022(3) -0.003(2) 0.009(2) -0.008(3)
C12 0.033(3) 0.061(4) 0.034(3) -0.014(3) 0.010(2) 0.008(3)
C13 0.027(3) 0.048(3) 0.036(3) -0.002(3) 0.006(2) -0.003(3)
C14 0.054(4) 0.068(5) 0.050(4) 0.013(4) 0.025(3) -0.007(4)
C15 0.056(4) 0.024(3) 0.041(3) 0.004(2) -0.003(3) 0.005(3)
C16 0.071(5) 0.031(3) 0.061(4) -0.010(3) 0.001(4) -0.015(3)
Fe1 0.0259(5) 0.0247(4) 0.0243(4) 0.0003(3) -0.0004(3) 0.0021(3)
Fe2 0.0251(4) 0.0229(4) 0.0228(4) -0.0005(3) 0.0017(3) 0.0019(3)
S1 0.0296(7) 0.0263(6) 0.0279(7) 0.0009(5) 0.0036(5) -0.0023(5)
S2 0.0319(7) 0.0260(7) 0.0312(7) 0.0004(5) -0.0002(5) -0.0039(5)
P1 0.0308(8) 0.0327(8) 0.0351(8) 0.0007(6) -0.0005(6) 0.0017(6)
P2 0.0340(8) 0.0359(8) 0.0465(9) 0.0062(7) -0.0003(7) 0.0020(7)
F1 0.047(2) 0.0391(18) 0.047(2) -0.0084(16) -0.0003(16) -0.0073(16)
F2 0.071(3) 0.062(2) 0.052(2) 0.0146(19) -0.0007(19) -0.027(2)
F3 0.050(2) 0.074(3) 0.053(2) -0.012(2) -0.0150(18) -0.008(2)
F4 0.079(3) 0.073(3) 0.048(2) 0.018(2) 0.010(2) -0.012(2)
F5 0.043(2) 0.041(2) 0.085(3) -0.018(2) -0.0069(18) 0.0079(17)
F6 0.049(2) 0.061(3) 0.103(3) -0.005(2) -0.001(2) 0.026(2)
F7 0.106(4) 0.142(5) 0.079(3) 0.010(3) -0.049(3) 0.027(4)
F8 0.071(3) 0.131(5) 0.091(4) 0.027(3) 0.037(3) 0.003(3)
F9 0.073(3) 0.125(4) 0.088(3) 0.054(3) -0.010(3) 0.016(3)
F10 0.052(3) 0.079(3) 0.113(4) 0.011(3) 0.032(2) -0.001(2)
F11 0.076(2) 0.054(2) 0.177(4) -0.040(2) -0.007(2) -0.0016(17)
F12 0.076(2) 0.054(2) 0.177(4) -0.040(2) -0.007(2) -0.0016(17)
O1 0.049(3) 0.049(2) 0.039(2) -0.011(2) 0.0038(19) 0.017(2)
O2 0.039(2) 0.043(2) 0.049(2) -0.003(2) -0.0066(19) 0.017(2)

loop_
_atom_type_symbol
_atom_type_description
_atom_type_scat_dispersion_real
_atom_type_scat_dispersion_imag
_atom_type_scat_source
C C 0.0033 0.0016 'International Tables Vol C Tables 4.2.6.8 and 6.1.1.4'
H H 0.0000 0.0000 'International Tables Vol C Tables 4.2.6.8 and 6.1.1.4'
Fe Fe 0.3463 0.8444 'International Tables Vol C Tables 4.2.6.8 and 6.1.1.4'
S S 0.1246 0.1234 'International Tables Vol C Tables 4.2.6.8 and 6.1.1.4'
P P 0.1023 0.0942 'International Tables Vol C Tables 4.2.6.8 and 6.1.1.4'
F F 0.0171 0.0103 'International Tables Vol C Tables 4.2.6.8 and 6.1.1.4'
O O 0.0106 0.0060 'International Tables Vol C Tables 4.2.6.8 and 6.1.1.4'

loop_
_geom_angle_atom_site_label_1
_geom_angle_atom_site_label_2
_geom_angle_atom_site_label_3
_geom_angle
O1 C1 Fe1 178.0(5)
O2 C2 Fe2 179.3(5)
C4 C3 C7 107.6(6)
C4 C3 Fe1 68.1(3)
C7 C3 Fe1 71.0(3)
C4 C3 H3 126.2
C7 C3 H3 126.2
Fe1 C3 H3 126.2
C3 C4 C5 108.5(6)
C3 C4 Fe1 73.5(4)
C5 C4 Fe1 70.5(3)
C3 C4 H4 125.7
C5 C4 H4 125.7
Fe1 C4 H4 125.7
C6 C5 C4 107.8(5)
C6 C5 Fe1 72.7(3)
C4 C5 Fe1 70.0(3)
C6 C5 H5 126.0
C4 C5 H5 126.0
Fe1 C5 H5 126.0
C5 C6 C7 107.8(6)
C5 C6 Fe1 68.6(3)
C7 C6 Fe1 71.4(3)
C5 C6 H6 126.1
C7 C6 H6 126.1
Fe1 C6 H6 126.1
C3 C7 C6 108.1(6)
C3 C7 Fe1 70.7(3)
C6 C7 Fe1 70.4(3)
C3 C7 H7 125.9
C6 C7 H7 125.9
Fe1 C7 H7 125.9
C9 C8 C12 107.2(5)
C9 C8 Fe2 69.9(3)
C12 C8 Fe2 70.6(3)
C9 C8 H8 126.4
C12 C8 H8 126.4
Fe2 C8 H8 126.4
C8 C9 C10 108.3(5)
C8 C9 Fe2 71.6(3)
C10 C9 Fe2 70.6(3)
C8 C9 H9 125.8
C10 C9 H9 125.8
Fe2 C9 H9 125.8
C11 C10 C9 108.3(5)
C11 C10 Fe2 71.5(3)
C9 C10 Fe2 70.5(3)
C11 C10 H10 125.8
C9 C10 H10 125.8
Fe2 C10 H10 125.8
C10 C11 C12 108.0(5)
C10 C11 Fe2 70.3(3)
C12 C11 Fe2 70.9(3)
C10 C11 H11 126.0
C12 C11 H11 126.0
Fe2 C11 H11 126.0
C11 C12 C8 108.3(5)
C11 C12 Fe2 70.6(3)
C8 C12 Fe2 70.8(3)
C11 C12 H12 125.8
C8 C12 H12 125.8
Fe2 C12 H12 125.8
C14 C13 S1 109.1(4)
C14 C13 H13A 109.9
S1 C13 H13A 109.9
C14 C13 H13B 109.9
S1 C13 H13B 109.9
H13A C13 H13B 108.3
C13 C14 H14A 109.5
C13 C14 H14B 109.5
H14A C14 H14B 109.5
C13 C14 H14C 109.5
H14A C14 H14C 109.5
H14B C14 H14C 109.5
C16 C15 S2 109.5(4)
C16 C15 H15A 109.8
S2 C15 H15A 109.8
C16 C15 H15B 109.8
S2 C15 H15B 109.8
H15A C15 H15B 108.2
C15 C16 H16A 109.5
C15 C16 H16B 109.5
H16A C16 H16B 109.5
C15 C16 H16C 109.5
H16A C16 H16C 109.5
H16B C16 H16C 109.5
C1 Fe1 C4 91.6(2)
C1 Fe1 C5 90.4(2)
C4 Fe1 C5 39.5(2)
C1 Fe1 C6 123.5(2)
C4 Fe1 C6 65.1(2)
C5 Fe1 C6 38.7(2)
C1 Fe1 C3 125.5(3)
C4 Fe1 C3 38.4(3)
C5 Fe1 C3 64.9(3)
C6 Fe1 C3 64.2(3)
C1 Fe1 C7 153.9(2)
C4 Fe1 C7 64.6(2)
C5 Fe1 C7 64.6(2)
C6 Fe1 C7 38.2(2)
C3 Fe1 C7 38.2(2)
C1 Fe1 S1 93.07(17)
C4 Fe1 S1 148.77(18)
C5 Fe1 S1 109.60(19)
C6 Fe1 S1 86.88(18)
C3 Fe1 S1 140.0(2)
C7 Fe1 S1 102.12(19)
C1 Fe1 S2 91.68(17)
C4 Fe1 S2 107.05(18)
C5 Fe1 S2 146.51(19)
C6 Fe1 S2 142.99(18)
C3 Fe1 S2 87.14(18)
C7 Fe1 S2 104.93(18)
S1 Fe1 S2 103.66(5)
C1 Fe1 Fe2 106.49(17)
C4 Fe1 Fe2 152.26(19)
C5 Fe1 Fe2 155.39(18)
C6 Fe1 Fe2 117.39(17)
C3 Fe1 Fe2 115.23(19)
C7 Fe1 Fe2 99.58(16)
S1 Fe1 Fe2 53.00(4)
S2 Fe1 Fe2 52.83(4)
C2 Fe2 C9 104.8(3)
C2 Fe2 C10 86.5(2)
C9 Fe2 C10 38.9(2)
C2 Fe2 C11 106.8(2)
C9 Fe2 C11 64.5(2)
C10 Fe2 C11 38.1(2)
C2 Fe2 C8 143.3(3)
C9 Fe2 C8 38.5(2)
C10 Fe2 C8 64.8(2)
C11 Fe2 C8 64.7(2)
C2 Fe2 C12 145.2(2)
C9 Fe2 C12 64.4(2)
C10 Fe2 C12 64.2(2)
C11 Fe2 C12 38.5(2)
C8 Fe2 C12 38.6(2)
C2 Fe2 S2 92.33(17)
C9 Fe2 S2 154.28(17)
C10 Fe2 S2 126.08(19)
C11 Fe2 S2 92.49(16)
C8 Fe2 S2 122.65(19)
C12 Fe2 S2 90.61(18)
C2 Fe2 S1 92.84(17)
C9 Fe2 S1 93.65(17)
C10 Fe2 S1 129.25(19)
C11 Fe2 S1 153.46(16)
C8 Fe2 S1 88.89(16)
C12 Fe2 S1 119.80(19)
S2 Fe2 S1 104.66(5)
C2 Fe2 Fe1 107.12(17)
C9 Fe2 Fe1 134.34(19)
C10 Fe2 Fe1 166.29(17)
C11 Fe2 Fe1 132.15(17)
C8 Fe2 Fe1 103.21(16)
C12 Fe2 Fe1 102.38(17)
S2 Fe2 Fe1 53.52(4)
S1 Fe2 Fe1 53.35(4)
C13 S1 Fe2 115.2(2)
C13 S1 Fe1 113.6(2)
Fe2 S1 Fe1 73.65(5)
C15 S2 Fe2 115.2(2)
C15 S2 Fe1 114.2(2)
Fe2 S2 Fe1 73.65(5)
F6 P1 F2 89.8(2)
F6 P1 F3 90.6(2)
F2 P1 F3 89.6(2)
F6 P1 F4 90.9(3)
F2 P1 F4 178.9(2)
F3 P1 F4 91.3(2)
F6 P1 F1 90.0(2)
F2 P1 F1 90.0(2)
F3 P1 F1 179.3(2)
F4 P1 F1 89.1(2)
F6 P1 F5 179.4(2)
F2 P1 F5 90.0(2)
F3 P1 F5 90.0(2)
F4 P1 F5 89.3(2)
F1 P1 F5 89.44(19)
F12 P2 F9 89.6(3)
F12 P2 F7 91.2(3)
F9 P2 F7 179.2(3)
F12 P2 F11 179.0(3)
F9 P2 F11 90.4(3)
F7 P2 F11 88.8(3)
F12 P2 F8 90.6(3)
F9 P2 F8 88.3(3)
F7 P2 F8 91.6(3)
F11 P2 F8 90.4(3)
F12 P2 F10 88.2(3)
F9 P2 F10 91.7(3)
F7 P2 F10 88.3(3)
F11 P2 F10 90.7(3)
F8 P2 F10 178.9(3)

loop_
_geom_bond_atom_site_label_1
_geom_bond_atom_site_label_2
_geom_bond_distance
C1 O1 1.123(6)
C1 Fe1 1.797(6)
C2 O2 1.130(6)
C2 Fe2 1.804(6)
C3 C4 1.395(9)
C3 C7 1.411(9)
C3 Fe1 2.151(6)
C3 H3 0.9800
C4 C5 1.408(9)
C4 Fe1 2.082(6)
C4 H4 0.9800
C5 C6 1.403(8)
C5 Fe1 2.088(5)
C5 H5 0.9800
C6 C7 1.405(9)
C6 Fe1 2.142(5)
C6 H6 0.9800
C7 Fe1 2.155(6)
C7 H7 0.9800
C8 C9 1.391(9)
C8 C12 1.400(9)
C8 Fe2 2.121(5)
C8 H8 0.9800
C9 C10 1.398(8)
C9 Fe2 2.099(5)
C9 H9 0.9800
C10 C11 1.377(9)
C10 Fe2 2.099(5)
C10 H10 0.9800
C11 C12 1.395(8)
C11 Fe2 2.115(5)
C11 H11 0.9800
C12 Fe2 2.118(5)
C12 H12 0.9800
C13 C14 1.524(8)
C13 S1 1.820(5)
C13 H13A 0.9700
C13 H13B 0.9700
C14 H14A 0.9600
C14 H14B 0.9600
C14 H14C 0.9600
C15 C16 1.519(8)
C15 S2 1.822(6)
C15 H15A 0.9700
C15 H15B 0.9700
C16 H16A 0.9600
C16 H16B 0.9600
C16 H16C 0.9600
Fe1 S1 2.2111(15)
Fe1 S2 2.2159(15)
Fe1 Fe2 2.6444(10)
Fe2 S2 2.1961(15)
Fe2 S1 2.2009(14)
P1 F6 1.577(4)
P1 F2 1.588(4)
P1 F3 1.588(4)
P1 F4 1.591(4)
P1 F1 1.597(3)
P1 F5 1.600(4)
P2 F12 1.567(5)
P2 F9 1.557(4)
P2 F7 1.575(5)
P2 F11 1.565(5)
P2 F8 1.579(4)
P2 F10 1.575(4)
